data_1504257
loop_
_publ_author_name
'Appleton, Anthony Lucas'
'Miao, Shaobin'
'Brombosz, Scott M.'
'Berger, Nancy J.'
'Barlow, Stephen'
'Marder, Seth R.'
'Lawrence, Brian M.'
'Hardcastle, Kenneth I.'
'Bunz, Uwe H. F.'

_publ_section_title
;
 Alkynylated aceno[2,1,3]thiadiazoles.
;
_journal_issue 22
_journal_name_full 'Organic letters'
_journal_page_first 5222
_journal_page_last 5225
_journal_paper_doi 10.1021/ol902156x
_journal_volume 11
_journal_year 2009
_chemical_formula_moiety 'C24 H24 N2 S Si2'
_chemical_formula_sum 'C24 H24 N2 S Si2'
_chemical_formula_weight 428.69
_chemical_name_systematic
; 
 ? 
;
_space_group_IT_number 14
_symmetry_cell_setting monoclinic
_symmetry_space_group_name_Hall '-P 2ybc'
_symmetry_space_group_name_H-M 'P 1 21/c 1'
_atom_sites_solution_hydrogens geom
_atom_sites_solution_primary direct
_atom_sites_solution_secondary difmap
_audit_creation_method SHELXL-97
_cell_angle_alpha 90.00
_cell_angle_beta 103.83(3)
_cell_angle_gamma 90.00
_cell_formula_units_Z 4
_cell_length_a 11.170(9)
_cell_length_b 31.41(2)
_cell_length_c 6.923(5)
_cell_measurement_reflns_used 200
_cell_measurement_temperature 173(2)
_cell_measurement_theta_max 41.60
_cell_measurement_theta_min 2.81
_cell_volume 2359(3)
_computing_cell_refinement 'Bruker SAINT'
_computing_data_collection 'Bruker APEX2'
_computing_data_reduction 'Bruker SAINT'
_computing_molecular_graphics 'Bruker SHELXTL'
_computing_publication_material 'Bruker SHELXTL'
_computing_structure_refinement 'SHELXL-97 (Sheldrick, 2008)'
_computing_structure_solution 'SHELXS-97 (Sheldrick, 2008)'
_diffrn_ambient_temperature 173(2)
_diffrn_measured_fraction_theta_full 0.965
_diffrn_measured_fraction_theta_max 0.965
_diffrn_measurement_device_type 'Bruker APEX-II CCD'
_diffrn_measurement_method '\f and \w scans'
_diffrn_radiation_monochromator graphite
_diffrn_radiation_source 'fine-focus sealed tube'
_diffrn_radiation_type CuK\a
_diffrn_radiation_wavelength 1.54178
_diffrn_reflns_av_R_equivalents 0.3627
_diffrn_reflns_av_sigmaI/netI 0.3589
_diffrn_reflns_limit_h_max 10
_diffrn_reflns_limit_h_min -12
_diffrn_reflns_limit_k_max 32
_diffrn_reflns_limit_k_min -28
_diffrn_reflns_limit_l_max 7
_diffrn_reflns_limit_l_min -7
_diffrn_reflns_number 7348
_diffrn_reflns_theta_full 56.90
_diffrn_reflns_theta_max 56.90
_diffrn_reflns_theta_min 2.81
_exptl_absorpt_coefficient_mu 2.278
_exptl_absorpt_correction_T_max 0.9559
_exptl_absorpt_correction_T_min 0.3371
_exptl_absorpt_correction_type multi-scan
_exptl_absorpt_process_details SADABS
_exptl_crystal_colour blue
_exptl_crystal_density_diffrn 1.207
_exptl_crystal_density_method 'not measured'
_exptl_crystal_description needle
_exptl_crystal_F_000 904
_exptl_crystal_size_max 0.61
_exptl_crystal_size_mid 0.05
_exptl_crystal_size_min 0.02
_refine_diff_density_max 0.600
_refine_diff_density_min -0.640
_refine_diff_density_rms 0.118
_refine_ls_extinction_coef 0.00069(19)
_refine_ls_extinction_expression Fc^*^=kFc[1+0.001xFc^2^\l^3^/sin(2\q)]^-1/4^
_refine_ls_extinction_method SHELXL
_refine_ls_goodness_of_fit_ref 1.022
_refine_ls_hydrogen_treatment constr
_refine_ls_matrix_type full
_refine_ls_number_parameters 149
_refine_ls_number_reflns 3067
_refine_ls_number_restraints 0
_refine_ls_restrained_S_all 1.022
_refine_ls_R_factor_all 0.3771
_refine_ls_R_factor_gt 0.1355
_refine_ls_shift/su_max 0.003
_refine_ls_shift/su_mean 0.000
_refine_ls_structure_factor_coef Fsqd
_refine_ls_weighting_details 'calc w=1/[\s^2^(Fo^2^)+(0.0800P)^2^+14.0000P] where P=(Fo^2^+2Fc^2^)/3'
_refine_ls_weighting_scheme calc
_refine_ls_wR_factor_gt 0.2752
_refine_ls_wR_factor_ref 0.3729
_reflns_number_gt 690
_reflns_number_total 3067
_reflns_threshold_expression >2sigma(I)
_cod_data_source_file ol902156x_si_001.cif
_cod_data_source_block tmss
_cod_depositor_comments
;
The following automatic conversions were performed:

'_symmetry_cell_setting' value 'Monoclinic' changed to 'monoclinic'
according to /home/saulius/struct/CIF-dictionaries/cif_core.dic
dictionary named 'cif_core.dic' version 2.4.2 from
2011-04-26.

'_refine_ls_hydrogen_treatment' value 'CONSTR' changed
to 'constr' according to
/home/saulius/struct/CIF-dictionaries/cif_core.dic dictionary named
'cif_core.dic' version 2.4.2 from 2011-04-26.

Automatic conversion script
Id: cif_fix_values 1715 2011-07-08 13:25:40Z adriana 
;
_cod_original_cell_volume 2358(3)
_cod_original_sg_symbol_H-M P2(1)/c
_cod_database_code 1504257

loop_
_symmetry_equiv_pos_as_xyz
'x, y, z'
'-x, y+1/2, -z+1/2'
'-x, -y, -z'
'x, -y-1/2, z-1/2'

loop_
_atom_site_label
_atom_site_type_symbol
_atom_site_fract_x
_atom_site_fract_y
_atom_site_fract_z
_atom_site_U_iso_or_equiv
_atom_site_adp_type
_atom_site_occupancy
_atom_site_symmetry_multiplicity
_atom_site_calc_flag
_atom_site_refinement_flags
C1 C 0.1171(15) 0.8109(5) 0.028(2) 0.078(5) Uiso 1 1 d .
C2 C -0.0071(17) 0.8094(6) 0.021(3) 0.083(6) Uiso 1 1 d .
C3 C -0.0603(16) 0.7680(6) 0.013(2) 0.083(6) Uiso 1 1 d .
C4 C 0.0116(16) 0.7305(6) 0.019(2) 0.081(5) Uiso 1 1 d .
C5 C 0.1358(16) 0.7325(6) 0.027(3) 0.093(6) Uiso 1 1 d .
C6 C 0.2138(16) 0.6959(5) 0.031(2) 0.087(6) Uiso 1 1 d .
H6 H 0.1789 0.6685 0.0388 0.104 Uiso 1 1 calc R
C7 C 0.3353(16) 0.6981(5) 0.026(2) 0.081(6) Uiso 1 1 d .
C8 C 0.4085(15) 0.6604(5) 0.030(2) 0.084(6) Uiso 1 1 d .
H8 H 0.3721 0.6332 0.0349 0.101 Uiso 1 1 calc R
C9 C 0.5267(15) 0.6634(6) 0.029(2) 0.088(6) Uiso 1 1 d .
H9 H 0.5728 0.6381 0.0253 0.105 Uiso 1 1 calc R
C10 C 0.5871(16) 0.7041(6) 0.032(3) 0.096(6) Uiso 1 1 d .
H10 H 0.6729 0.7056 0.0384 0.115 Uiso 1 1 calc R
C11 C 0.5203(15) 0.7397(6) 0.026(2) 0.094(6) Uiso 1 1 d .
H11 H 0.5586 0.7665 0.0180 0.112 Uiso 1 1 calc R
C12 C 0.3951(15) 0.7387(6) 0.031(2) 0.084(6) Uiso 1 1 d .
C13 C 0.3213(15) 0.7748(6) 0.032(2) 0.089(6) Uiso 1 1 d .
H13 H 0.3598 0.8018 0.0341 0.106 Uiso 1 1 calc R
C14 C 0.1958(15) 0.7744(6) 0.031(2) 0.083(5) Uiso 1 1 d .
C15 C 0.1805(15) 0.8532(6) 0.036(3) 0.090(6) Uiso 1 1 d .
C16 C 0.2285(16) 0.8876(6) 0.030(3) 0.097(6) Uiso 1 1 d .
C17 C 0.3750(14) 0.9540(5) 0.303(2) 0.101(6) Uiso 1 1 d .
H17A H 0.3163 0.9515 0.3876 0.152 Uiso 1 1 calc R
H17B H 0.4072 0.9831 0.3100 0.152 Uiso 1 1 calc R
H17C H 0.4432 0.9340 0.3494 0.152 Uiso 1 1 calc R
C18 C 0.1673(13) 0.9792(5) -0.048(2) 0.094(6) Uiso 1 1 d .
H18A H 0.1270 0.9725 -0.1865 0.141 Uiso 1 1 calc R
H18B H 0.1997 1.0084 -0.0400 0.141 Uiso 1 1 calc R
H18C H 0.1073 0.9769 0.0342 0.141 Uiso 1 1 calc R
C19 C 0.4160(15) 0.9408(6) -0.111(3) 0.118(7) Uiso 1 1 d .
H19A H 0.4674 0.9152 -0.0791 0.177 Uiso 1 1 calc R
H19B H 0.4680 0.9662 -0.0809 0.177 Uiso 1 1 calc R
H19C H 0.3743 0.9406 -0.2527 0.177 Uiso 1 1 calc R
C20 C -0.0488(15) 0.6889(6) 0.016(3) 0.093(6) Uiso 1 1 d .
C21 C -0.0903(14) 0.6527(6) 0.003(2) 0.083(6) Uiso 1 1 d .
C22 C 0.0150(14) 0.5705(5) -0.092(2) 0.096(6) Uiso 1 1 d .
H22A H 0.0232 0.5803 -0.2223 0.144 Uiso 1 1 calc R
H22B H 0.0074 0.5394 -0.0927 0.144 Uiso 1 1 calc R
H22C H 0.0880 0.5790 0.0103 0.144 Uiso 1 1 calc R
C23 C -0.1618(16) 0.5718(6) 0.209(3) 0.115(7) Uiso 1 1 d .
H23A H -0.0998 0.5821 0.3246 0.172 Uiso 1 1 calc R
H23B H -0.1590 0.5406 0.2047 0.172 Uiso 1 1 calc R
H23C H -0.2438 0.5810 0.2195 0.172 Uiso 1 1 calc R
C24 C -0.2697(13) 0.5883(5) -0.240(2) 0.087(6) Uiso 1 1 d .
H24A H -0.3317 0.6093 -0.2251 0.130 Uiso 1 1 calc R
H24B H -0.3027 0.5596 -0.2346 0.130 Uiso 1 1 calc R
H24C H -0.2491 0.5925 -0.3689 0.130 Uiso 1 1 calc R
N1 N -0.0839(13) 0.8418(4) 0.015(2) 0.083(5) Uani 1 1 d .
N2 N -0.1841(13) 0.7686(4) 0.0058(19) 0.081(4) Uani 1 1 d .
S1 S -0.2129(5) 0.81883(15) -0.0025(8) 0.0872(17) Uani 1 1 d .
Si1 Si -0.1274(5) 0.59516(15) -0.0347(9) 0.089(2) Uani 1 1 d .
Si2 Si 0.2961(5) 0.94130(15) 0.0437(9) 0.0887(19) Uani 1 1 d .

loop_
_atom_site_aniso_label
_atom_site_aniso_U_11
_atom_site_aniso_U_22
_atom_site_aniso_U_33
_atom_site_aniso_U_23
_atom_site_aniso_U_13
_atom_site_aniso_U_12
N1 0.095(11) 0.029(8) 0.115(13) -0.008(9) 0.003(9) 0.010(8)
N2 0.118(12) 0.029(9) 0.092(12) 0.000(8) 0.019(9) -0.005(8)
S1 0.084(3) 0.053(3) 0.117(4) 0.001(3) 0.009(3) -0.006(3)
Si1 0.099(4) 0.037(3) 0.127(5) -0.006(3) 0.020(3) -0.006(3)
Si2 0.099(4) 0.044(3) 0.118(5) -0.004(3) 0.016(3) -0.015(3)

loop_
_atom_type_symbol
_atom_type_description
_atom_type_scat_dispersion_real
_atom_type_scat_dispersion_imag
_atom_type_scat_source
C C 0.0181 0.0091 'International Tables Vol C Tables 4.2.6.8 and 6.1.1.4'
H H 0.0000 0.0000 'International Tables Vol C Tables 4.2.6.8 and 6.1.1.4'
N N 0.0311 0.0180 'International Tables Vol C Tables 4.2.6.8 and 6.1.1.4'
Si Si 0.2541 0.3302 'International Tables Vol C Tables 4.2.6.8 and 6.1.1.4'
S S 0.3331 0.5567 'International Tables Vol C Tables 4.2.6.8 and 6.1.1.4'

loop_
_geom_angle_atom_site_label_1
_geom_angle_atom_site_label_2
_geom_angle_atom_site_label_3
_geom_angle
C2 C1 C14 125.2(17)
C2 C1 C15 119.7(16)
C14 C1 C15 115.1(15)
N1 C2 C1 127.8(18)
N1 C2 C3 116.0(17)
C1 C2 C3 116.1(18)
N2 C3 C4 124.7(17)
N2 C3 C2 113.4(17)
C4 C3 C2 121.9(18)
C5 C4 C3 121.5(18)
C5 C4 C20 119.6(17)
C3 C4 C20 119.0(16)
C4 C5 C6 124.4(18)
C4 C5 C14 119.2(17)
C6 C5 C14 116.3(17)
C7 C6 C5 124.0(17)
C7 C6 H6 118.0
C5 C6 H6 118.0
C6 C7 C8 121.4(17)
C6 C7 C12 120.1(17)
C8 C7 C12 118.3(17)
C9 C8 C7 120.2(17)
C9 C8 H8 119.9
C7 C8 H8 119.9
C8 C9 C10 121.7(18)
C8 C9 H9 119.1
C10 C9 H9 119.1
C11 C10 C9 119.0(18)
C11 C10 H10 120.5
C9 C10 H10 120.5
C10 C11 C12 121.9(18)
C10 C11 H11 119.0
C12 C11 H11 119.0
C13 C12 C11 124.8(17)
C13 C12 C7 116.6(16)
C11 C12 C7 118.6(17)
C14 C13 C12 125.6(17)
C14 C13 H13 117.2
C12 C13 H13 117.2
C13 C14 C1 126.8(17)
C13 C14 C5 117.2(17)
C1 C14 C5 116.0(16)
C16 C15 C1 176(2)
C15 C16 Si2 174.1(19)
Si2 C17 H17A 109.5
Si2 C17 H17B 109.5
H17A C17 H17B 109.5
Si2 C17 H17C 109.5
H17A C17 H17C 109.5
H17B C17 H17C 109.5
Si2 C18 H18A 109.5
Si2 C18 H18B 109.5
H18A C18 H18B 109.5
Si2 C18 H18C 109.5
H18A C18 H18C 109.5
H18B C18 H18C 109.5
Si2 C19 H19A 109.5
Si2 C19 H19B 109.5
H19A C19 H19B 109.5
Si2 C19 H19C 109.5
H19A C19 H19C 109.5
H19B C19 H19C 109.5
C21 C20 C4 173(2)
C20 C21 Si1 169.2(17)
Si1 C22 H22A 109.5
Si1 C22 H22B 109.5
H22A C22 H22B 109.5
Si1 C22 H22C 109.5
H22A C22 H22C 109.5
H22B C22 H22C 109.5
Si1 C23 H23A 109.5
Si1 C23 H23B 109.5
H23A C23 H23B 109.5
Si1 C23 H23C 109.5
H23A C23 H23C 109.5
H23B C23 H23C 109.5
Si1 C24 H24A 109.5
Si1 C24 H24B 109.5
H24A C24 H24B 109.5
Si1 C24 H24C 109.5
H24A C24 H24C 109.5
H24B C24 H24C 109.5
C2 N1 S1 102.9(12)
C3 N2 S1 101.8(11)
N1 S1 N2 105.8(7)
C21 Si1 C24 109.7(7)
C21 Si1 C22 104.9(8)
C24 Si1 C22 113.4(8)
C21 Si1 C23 109.1(8)
C24 Si1 C23 107.8(8)
C22 Si1 C23 111.9(8)
C16 Si2 C17 110.0(8)
C16 Si2 C18 107.2(8)
C17 Si2 C18 110.2(8)
C16 Si2 C19 107.3(8)
C17 Si2 C19 108.2(8)
C18 Si2 C19 113.9(8)

loop_
_geom_bond_atom_site_label_1
_geom_bond_atom_site_label_2
_geom_bond_distance
C1 C2 1.38(2)
C1 C14 1.44(2)
C1 C15 1.50(2)
C2 N1 1.324(18)
C2 C3 1.43(2)
C3 N2 1.372(18)
C3 C4 1.42(2)
C4 C5 1.38(2)
C4 C20 1.47(2)
C5 C6 1.44(2)
C5 C14 1.48(2)
C6 C7 1.369(19)
C6 H6 0.9500
C7 C8 1.43(2)
C7 C12 1.44(2)
C8 C9 1.327(19)
C8 H8 0.9500
C9 C10 1.44(2)
C9 H9 0.9500
C10 C11 1.34(2)
C10 H10 0.9500
C11 C12 1.408(19)
C11 H11 0.9500
C12 C13 1.40(2)
C13 C14 1.401(19)
C13 H13 0.9500
C15 C16 1.21(2)
C16 Si2 1.84(2)
C17 Si2 1.845(16)
C17 H17A 0.9800
C17 H17B 0.9800
C17 H17C 0.9800
C18 Si2 1.859(15)
C18 H18A 0.9800
C18 H18B 0.9800
C18 H18C 0.9800
C19 Si2 1.904(18)
C19 H19A 0.9800
C19 H19B 0.9800
C19 H19C 0.9800
C20 C21 1.22(2)
C21 Si1 1.859(18)
C22 Si1 1.893(16)
C22 H22A 0.9800
C22 H22B 0.9800
C22 H22C 0.9800
C23 Si1 1.960(18)
C23 H23A 0.9800
C23 H23B 0.9800
C23 H23C 0.9800
C24 Si1 1.876(14)
C24 H24A 0.9800
C24 H24B 0.9800
C24 H24C 0.9800
N1 S1 1.590(13)
N2 S1 1.609(12)

loop_
_geom_torsion_atom_site_label_1
_geom_torsion_atom_site_label_2
_geom_torsion_atom_site_label_3
_geom_torsion_atom_site_label_4
_geom_torsion
C14 C1 C2 N1 -179.1(17)
C15 C1 C2 N1 2(3)
C14 C1 C2 C3 -1(3)
C15 C1 C2 C3 -180.0(16)
N1 C2 C3 N2 -2(2)
C1 C2 C3 N2 -179.5(15)
N1 C2 C3 C4 -179.9(16)
C1 C2 C3 C4 2(3)
N2 C3 C4 C5 179.9(16)
C2 C3 C4 C5 -2(3)
N2 C3 C4 C20 0(3)
C2 C3 C4 C20 178.6(18)
C3 C4 C5 C6 -179.5(17)
C20 C4 C5 C6 0(3)
C3 C4 C5 C14 1(3)
C20 C4 C5 C14 -179.7(16)
C4 C5 C6 C7 175.6(16)
C14 C5 C6 C7 -5(3)
C5 C6 C7 C8 -179.9(17)
C5 C6 C7 C12 5(3)
C6 C7 C8 C9 -178.7(16)
C12 C7 C8 C9 -4(3)
C7 C8 C9 C10 3(3)
C8 C9 C10 C11 -4(3)
C9 C10 C11 C12 5(3)
C10 C11 C12 C13 177.6(18)
C10 C11 C12 C7 -5(3)
C6 C7 C12 C13 -3(3)
C8 C7 C12 C13 -178.1(15)
C6 C7 C12 C11 179.7(15)
C8 C7 C12 C11 5(2)
C11 C12 C13 C14 178.0(16)
C7 C12 C13 C14 1(3)
C12 C13 C14 C1 -178.3(17)
C12 C13 C14 C5 -1(3)
C2 C1 C14 C13 178.1(17)
C15 C1 C14 C13 -3(3)
C2 C1 C14 C5 0(3)
C15 C1 C14 C5 179.0(15)
C4 C5 C14 C13 -178.0(15)
C6 C5 C14 C13 2(2)
C4 C5 C14 C1 0(2)
C6 C5 C14 C1 -179.7(16)
C2 C1 C15 C16 -78(27)
C14 C1 C15 C16 103(27)
C1 C15 C16 Si2 134(23)
C5 C4 C20 C21 -30(18)
C3 C4 C20 C21 149(17)
C4 C20 C21 Si1 8(25)
C1 C2 N1 S1 177.0(16)
C3 C2 N1 S1 -1(2)
C4 C3 N2 S1 -178.9(15)
C2 C3 N2 S1 2.9(18)
C2 N1 S1 N2 2.4(14)
C3 N2 S1 N1 -3.1(13)
C20 C21 Si1 C24 -113(9)
C20 C21 Si1 C22 9(9)
C20 C21 Si1 C23 129(9)
C15 C16 Si2 C17 43(17)
C15 C16 Si2 C18 -77(17)
C15 C16 Si2 C19 161(17)
